data_2225602
loop_
_publ_author_name
'Saraswathi, B. S.'
'Gowda, B. Thimme'
'Foro, Sabine'
'Fuess, Hartmut'

_publ_section_title
;
 <i>N</i>-(2,3-Dimethylphenyl)succinimide
;
_journal_coeditor_code NG2748
_journal_issue 4
_journal_name_full 'Acta Crystallographica Section E'
_journal_page_first o919
_journal_paper_doi 10.1107/S160053681001055X
_journal_volume 66
_journal_year 2010
_chemical_formula_iupac 'C12 H13 N O2'
_chemical_formula_moiety 'C12 H13 N O2'
_chemical_formula_sum 'C12 H13 N O2'
_chemical_formula_weight 203.23
_chemical_name_systematic
;
<i>N</i>-(2,3-Dimethylphenyl)succinimide
;
_space_group_IT_number 14
_symmetry_cell_setting monoclinic
_symmetry_space_group_name_Hall '-P 2ybc'
_symmetry_space_group_name_H-M 'P 1 21/c 1'
_atom_sites_solution_hydrogens geom
_atom_sites_solution_primary direct
_atom_sites_solution_secondary difmap
_audit_creation_method SHELXL-97
_cell_angle_alpha 90.00
_cell_angle_beta 91.992(8)
_cell_angle_gamma 90.00
_cell_formula_units_Z 4
_cell_length_a 6.0600(5)
_cell_length_b 16.429(2)
_cell_length_c 10.5930(10)
_cell_measurement_reflns_used 25
_cell_measurement_temperature 299(2)
_cell_measurement_theta_max 17.98
_cell_measurement_theta_min 5.39
_cell_volume 1054.00(18)
_computing_cell_refinement 'CAD-4-PC (Enraf--Nonius, 1996)'
_computing_data_collection 'CAD-4-PC (Enraf--Nonius, 1996)'
_computing_data_reduction 'REDU4 (Stoe & Cie, 1987)'
_computing_molecular_graphics 'PLATON (Spek, 2009)'
_computing_publication_material 'SHELXL97 (Sheldrick, 2008)'
_computing_structure_refinement 'SHELXL97 (Sheldrick, 2008)'
_computing_structure_solution 'SHELXS97 (Sheldrick, 2008)'
_diffrn_ambient_temperature 299(2)
_diffrn_measured_fraction_theta_full 1.000
_diffrn_measured_fraction_theta_max 1.000
_diffrn_measurement_device_type 'Enraf--Nonius CAD-4'
_diffrn_measurement_method \w/2\q
_diffrn_radiation_monochromator graphite
_diffrn_radiation_source 'fine-focus sealed tube'
_diffrn_radiation_type CuK\a
_diffrn_radiation_wavelength 1.54180
_diffrn_reflns_av_R_equivalents 0.0159
_diffrn_reflns_av_sigmaI/netI 0.0232
_diffrn_reflns_limit_h_max 1
_diffrn_reflns_limit_h_min -7
_diffrn_reflns_limit_k_max 0
_diffrn_reflns_limit_k_min -19
_diffrn_reflns_limit_l_max 12
_diffrn_reflns_limit_l_min -12
_diffrn_reflns_number 2096
_diffrn_reflns_theta_full 66.90
_diffrn_reflns_theta_max 66.90
_diffrn_reflns_theta_min 4.97
_diffrn_standards_decay_% 1.0
_diffrn_standards_interval_time 120
_diffrn_standards_number 3
_exptl_absorpt_coefficient_mu 0.709
_exptl_absorpt_correction_type none
_exptl_crystal_colour colourless
_exptl_crystal_density_diffrn 1.281
_exptl_crystal_density_method 'not measured'
_exptl_crystal_description prism
_exptl_crystal_F_000 432
_exptl_crystal_size_max 0.40
_exptl_crystal_size_mid 0.20
_exptl_crystal_size_min 0.15
_refine_diff_density_max 0.179
_refine_diff_density_min -0.205
_refine_ls_extinction_coef 0.0081(9)
_refine_ls_extinction_expression Fc^*^=kFc[1+0.001xFc^2^\l^3^/sin(2\q)]^-1/4^
_refine_ls_extinction_method 'SHELXL97 (Sheldrick, 2008)'
_refine_ls_goodness_of_fit_ref 1.046
_refine_ls_hydrogen_treatment constr
_refine_ls_matrix_type full
_refine_ls_number_parameters 139
_refine_ls_number_reflns 1883
_refine_ls_number_restraints 0
_refine_ls_restrained_S_all 1.046
_refine_ls_R_factor_all 0.0577
_refine_ls_R_factor_gt 0.0410
_refine_ls_shift/su_max 0.000
_refine_ls_shift/su_mean 0.000
_refine_ls_structure_factor_coef Fsqd
_refine_ls_weighting_details 'calc w=1/[\s^2^(Fo^2^)+(0.0595P)^2^+0.2594P] where P=(Fo^2^+2Fc^2^)/3'
_refine_ls_weighting_scheme calc
_refine_ls_wR_factor_gt 0.1127
_refine_ls_wR_factor_ref 0.1219
_reflns_number_gt 1472
_reflns_number_total 1883
_reflns_threshold_expression I>2sigma(I)
_cod_data_source_file ng2748.cif
_cod_data_source_block I
_cod_original_sg_symbol_H-M 'P 21/c'
_cod_database_code 2225602
_cod_database_fobs_code 2225602

loop_
_symmetry_equiv_pos_as_xyz
'x, y, z'
'-x, y+1/2, -z+1/2'
'-x, -y, -z'
'x, -y-1/2, z-1/2'

loop_
_atom_site_type_symbol
_atom_site_label
_atom_site_fract_x
_atom_site_fract_y
_atom_site_fract_z
_atom_site_U_iso_or_equiv
_atom_site_adp_type
_atom_site_calc_flag
_atom_site_refinement_flags
_atom_site_occupancy
_atom_site_disorder_assembly
_atom_site_disorder_group
C C1 0.0295(3) 0.64329(10) 0.78424(14) 0.0372(4) Uani d . 1 . .
C C2 0.1636(3) 0.60330(10) 0.70029(15) 0.0376(4) Uani d . 1 . .
C C3 0.1134(3) 0.61237(11) 0.57082(15) 0.0452(4) Uani d . 1 . .
C C4 -0.0697(3) 0.65748(12) 0.53242(17) 0.0546(5) Uani d . 1 . .
H H4 -0.1026 0.6632 0.4465 0.066 Uiso calc R 1 . .
C C5 -0.2041(3) 0.69410(12) 0.61716(19) 0.0557(5) Uani d . 1 . .
H H5 -0.3281 0.7230 0.5888 0.067 Uiso calc R 1 . .
C C6 -0.1541(3) 0.68768(11) 0.74460(18) 0.0467(4) Uani d . 1 . .
H H6 -0.2424 0.7128 0.8031 0.056 Uiso calc R 1 . .
C C7 0.2655(3) 0.67879(11) 0.97290(16) 0.0449(4) Uani d . 1 . .
C C8 0.2745(3) 0.65793(14) 1.11109(17) 0.0579(5) Uani d . 1 . .
H H8A 0.2780 0.7069 1.1622 0.069 Uiso calc R 1 . .
H H8B 0.4045 0.6256 1.1324 0.069 Uiso calc R 1 . .
C C9 0.0665(4) 0.60978(13) 1.13227(17) 0.0567(5) Uani d . 1 . .
H H9A 0.1021 0.5571 1.1689 0.068 Uiso calc R 1 . .
H H9B -0.0287 0.6388 1.1887 0.068 Uiso calc R 1 . .
C C10 -0.0448(3) 0.59991(11) 1.00467(17) 0.0461(4) Uani d . 1 . .
C C11 0.3529(3) 0.55084(11) 0.74623(17) 0.0478(5) Uani d . 1 . .
H H11A 0.3393 0.5398 0.8346 0.057 Uiso calc R 1 . .
H H11B 0.4896 0.5787 0.7332 0.057 Uiso calc R 1 . .
H H11C 0.3509 0.5005 0.7002 0.057 Uiso calc R 1 . .
C C12 0.2559(4) 0.57447(15) 0.47345(18) 0.0657(6) Uani d . 1 . .
H H12A 0.2417 0.5163 0.4767 0.079 Uiso calc R 1 . .
H H12B 0.4072 0.5894 0.4905 0.079 Uiso calc R 1 . .
H H12C 0.2098 0.5935 0.3910 0.079 Uiso calc R 1 . .
N N1 0.0830(2) 0.63939(9) 0.91715(12) 0.0393(4) Uani d . 1 . .
O O1 0.3887(2) 0.72166(9) 0.91606(13) 0.0598(4) Uani d . 1 . .
O O2 -0.2143(2) 0.56450(9) 0.97796(13) 0.0629(4) Uani d . 1 . .

loop_
_atom_site_aniso_label
_atom_site_aniso_U_11
_atom_site_aniso_U_22
_atom_site_aniso_U_33
_atom_site_aniso_U_12
_atom_site_aniso_U_13
_atom_site_aniso_U_23
C1 0.0369(8) 0.0402(9) 0.0343(8) -0.0050(7) 0.0002(6) 0.0017(7)
C2 0.0378(8) 0.0377(8) 0.0372(8) -0.0035(7) 0.0002(7) 0.0019(7)
C3 0.0537(10) 0.0461(10) 0.0357(9) -0.0048(8) 0.0001(7) 0.0012(7)
C4 0.0657(12) 0.0582(12) 0.0387(10) -0.0021(10) -0.0131(9) 0.0073(9)
C5 0.0473(10) 0.0570(12) 0.0618(12) 0.0069(9) -0.0129(9) 0.0082(9)
C6 0.0387(9) 0.0495(10) 0.0519(10) 0.0029(8) 0.0027(8) 0.0018(8)
C7 0.0419(9) 0.0512(11) 0.0415(9) -0.0016(8) 0.0015(7) -0.0083(8)
C8 0.0617(12) 0.0701(13) 0.0411(10) -0.0007(10) -0.0073(9) -0.0074(9)
C9 0.0758(14) 0.0576(12) 0.0369(10) -0.0013(10) 0.0049(9) 0.0013(9)
C10 0.0510(11) 0.0458(10) 0.0417(9) 0.0011(8) 0.0053(8) 0.0052(8)
C11 0.0466(10) 0.0521(11) 0.0449(10) 0.0058(8) 0.0032(8) 0.0025(8)
C12 0.0805(15) 0.0784(15) 0.0385(10) 0.0053(12) 0.0067(10) -0.0076(10)
N1 0.0396(7) 0.0456(8) 0.0328(7) -0.0029(6) 0.0031(6) 0.0000(6)
O1 0.0493(8) 0.0726(10) 0.0576(8) -0.0187(7) 0.0058(6) -0.0073(7)
O2 0.0546(8) 0.0747(10) 0.0592(8) -0.0185(7) 0.0015(7) 0.0170(7)

loop_
_atom_type_symbol
_atom_type_description
_atom_type_scat_dispersion_real
_atom_type_scat_dispersion_imag
_atom_type_scat_source
C C 0.0181 0.0091 'International Tables Vol C Tables 4.2.6.8 and 6.1.1.4'
H H 0.0000 0.0000 'International Tables Vol C Tables 4.2.6.8 and 6.1.1.4'
N N 0.0311 0.0180 'International Tables Vol C Tables 4.2.6.8 and 6.1.1.4'
O O 0.0492 0.0322 'International Tables Vol C Tables 4.2.6.8 and 6.1.1.4'

loop_
_geom_angle_atom_site_label_1
_geom_angle_atom_site_label_2
_geom_angle_atom_site_label_3
_geom_angle_site_symmetry_1
_geom_angle_site_symmetry_3
_geom_angle
_geom_angle_publ_flag
C6 C1 C2 . . 122.47(15) ?
C6 C1 N1 . . 118.25(15) ?
C2 C1 N1 . . 119.28(14) ?
C1 C2 C3 . . 117.62(15) ?
C1 C2 C11 . . 121.38(15) ?
C3 C2 C11 . . 120.98(15) ?
C4 C3 C2 . . 119.26(17) ?
C4 C3 C12 . . 119.62(17) ?
C2 C3 C12 . . 121.12(17) ?
C5 C4 C3 . . 122.07(17) ?
C5 C4 H4 . . 119.0 ?
C3 C4 H4 . . 119.0 ?
C4 C5 C6 . . 119.49(17) ?
C4 C5 H5 . . 120.3 ?
C6 C5 H5 . . 120.3 ?
C5 C6 C1 . . 119.02(17) ?
C5 C6 H6 . . 120.5 ?
C1 C6 H6 . . 120.5 ?
O1 C7 N1 . . 123.82(16) ?
O1 C7 C8 . . 128.24(17) ?
N1 C7 C8 . . 107.95(15) ?
C7 C8 C9 . . 105.16(15) ?
C7 C8 H8A . . 110.7 ?
C9 C8 H8A . . 110.7 ?
C7 C8 H8B . . 110.7 ?
C9 C8 H8B . . 110.7 ?
H8A C8 H8B . . 108.8 ?
C10 C9 C8 . . 105.92(15) ?
C10 C9 H9A . . 110.6 ?
C8 C9 H9A . . 110.6 ?
C10 C9 H9B . . 110.6 ?
C8 C9 H9B . . 110.6 ?
H9A C9 H9B . . 108.7 ?
O2 C10 N1 . . 123.97(17) ?
O2 C10 C9 . . 128.09(17) ?
N1 C10 C9 . . 107.93(15) ?
C2 C11 H11A . . 109.5 ?
C2 C11 H11B . . 109.5 ?
H11A C11 H11B . . 109.5 ?
C2 C11 H11C . . 109.5 ?
H11A C11 H11C . . 109.5 ?
H11B C11 H11C . . 109.5 ?
C3 C12 H12A . . 109.5 ?
C3 C12 H12B . . 109.5 ?
H12A C12 H12B . . 109.5 ?
C3 C12 H12C . . 109.5 ?
H12A C12 H12C . . 109.5 ?
H12B C12 H12C . . 109.5 ?
C10 N1 C7 . . 112.72(14) ?
C10 N1 C1 . . 124.29(14) ?
C7 N1 C1 . . 122.92(14) ?

loop_
_geom_bond_atom_site_label_1
_geom_bond_atom_site_label_2
_geom_bond_site_symmetry_2
_geom_bond_distance
_geom_bond_publ_flag
C1 C6 . 1.383(2) ?
C1 C2 . 1.390(2) ?
C1 N1 . 1.435(2) ?
C2 C3 . 1.402(2) ?
C2 C11 . 1.502(2) ?
C3 C4 . 1.384(3) ?
C3 C12 . 1.503(3) ?
C4 C5 . 1.372(3) ?
C4 H4 . 0.9300 ?
C5 C6 . 1.377(3) ?
C5 H5 . 0.9300 ?
C6 H6 . 0.9300 ?
C7 O1 . 1.203(2) ?
C7 N1 . 1.395(2) ?
C7 C8 . 1.503(3) ?
C8 C9 . 1.512(3) ?
C8 H8A . 0.9700 ?
C8 H8B . 0.9700 ?
C9 C10 . 1.498(3) ?
C9 H9A . 0.9700 ?
C9 H9B . 0.9700 ?
C10 O2 . 1.206(2) ?
C10 N1 . 1.389(2) ?
C11 H11A . 0.9600 ?
C11 H11B . 0.9600 ?
C11 H11C . 0.9600 ?
C12 H12A . 0.9600 ?
C12 H12B . 0.9600 ?
C12 H12C . 0.9600 ?

loop_
_geom_torsion_atom_site_label_1
_geom_torsion_atom_site_label_2
_geom_torsion_atom_site_label_3
_geom_torsion_atom_site_label_4
_geom_torsion_site_symmetry_1
_geom_torsion_site_symmetry_2
_geom_torsion_site_symmetry_3
_geom_torsion_site_symmetry_4
_geom_torsion
_geom_torsion_publ_flag
C6 C1 C2 C3 . . . . 3.0(2) ?
N1 C1 C2 C3 . . . . -176.40(15) ?
C6 C1 C2 C11 . . . . -175.79(16) ?
N1 C1 C2 C11 . . . . 4.8(2) ?
C1 C2 C3 C4 . . . . -2.4(2) ?
C11 C2 C3 C4 . . . . 176.39(17) ?
C1 C2 C3 C12 . . . . 177.13(18) ?
C11 C2 C3 C12 . . . . -4.1(3) ?
C2 C3 C4 C5 . . . . 0.2(3) ?
C12 C3 C4 C5 . . . . -179.3(2) ?
C3 C4 C5 C6 . . . . 1.5(3) ?
C4 C5 C6 C1 . . . . -0.9(3) ?
C2 C1 C6 C5 . . . . -1.4(3) ?
N1 C1 C6 C5 . . . . 178.08(16) ?
O1 C7 C8 C9 . . . . 174.0(2) ?
N1 C7 C8 C9 . . . . -5.7(2) ?
C7 C8 C9 C10 . . . . 3.9(2) ?
C8 C9 C10 O2 . . . . 178.99(19) ?
C8 C9 C10 N1 . . . . -0.8(2) ?
O2 C10 N1 C7 . . . . 177.23(18) ?
C9 C10 N1 C7 . . . . -2.9(2) ?
O2 C10 N1 C1 . . . . 0.2(3) ?
C9 C10 N1 C1 . . . . -179.96(16) ?
O1 C7 N1 C10 . . . . -174.22(17) ?
C8 C7 N1 C10 . . . . 5.5(2) ?
O1 C7 N1 C1 . . . . 2.9(3) ?
C8 C7 N1 C1 . . . . -177.41(15) ?
C6 C1 N1 C10 . . . . 67.5(2) ?
C2 C1 N1 C10 . . . . -113.08(19) ?
C6 C1 N1 C7 . . . . -109.27(19) ?
C2 C1 N1 C7 . . . . 70.2(2) ?

loop_
_cod_related_entry_id
_cod_related_entry_database
_cod_related_entry_code
1 ChemSpider 23455669
